data_4135014
loop_
_publ_author_name
'Qiu, Hui'
'Shuai, Bin'
'Wang, Yun-Zhao'
'Liu, Dong'
'Chen, Yue-Gang'
'Gao, Pei-Sen'
'Ma, Hong-Xing'
'Chen, Song'
'Mei, Tian-Sheng'

_publ_section_title
;
 Enantioselective Ni-Catalyzed Electrochemical Synthesis of Biaryl
 Atropisomers.
;
_journal_issue 22
_journal_name_full 'Journal of the American Chemical Society'
_journal_page_first 9872
_journal_page_last 9878
_journal_paper_doi 10.1021/jacs.9b13117
_journal_volume 142
_journal_year 2020
_chemical_absolute_configuration ad
_chemical_formula_sum 'C17 H16 N2 O'
_chemical_formula_weight 264.32
_space_group_crystal_system monoclinic
_space_group_IT_number 4
_space_group_name_Hall 'P 2yb'
_space_group_name_H-M_alt 'P 1 21 1'
_atom_sites_solution_hydrogens geom
_audit_creation_method SHELXL-2013
_cell_angle_alpha 90
_cell_angle_beta 103.8900(10)
_cell_angle_gamma 90
_cell_formula_units_Z 2
_cell_length_a 6.3490(3)
_cell_length_b 8.6180(4)
_cell_length_c 13.1236(6)
_cell_measurement_reflns_used 8884
_cell_measurement_temperature 293(2)
_cell_measurement_theta_max 140.174
_cell_measurement_theta_min 10.263
_cell_volume 697.07(6)
_computing_cell_refinement 'Bruker SAINT'
_computing_data_collection 'Bruker APEX2'
_computing_data_reduction 'Bruker SAINT'
_computing_molecular_graphics 'Bruker SHELXTL'
_computing_publication_material 'Bruker SHELXTL'
_computing_structure_refinement 'SHELXL-2013 (Sheldrick, 2013)'
_computing_structure_solution 'SHELXS-97 (Sheldrick 2008)'
_diffrn_ambient_temperature 293(2)
_diffrn_measured_fraction_theta_full 0.961
_diffrn_measured_fraction_theta_max 0.964
_diffrn_measurement_device_type 'Bruker APEX-II CCD'
_diffrn_measurement_method '\f and \w scans'
_diffrn_radiation_type CuK\a
_diffrn_radiation_wavelength 1.54178
_diffrn_reflns_av_R_equivalents 0.0345
_diffrn_reflns_av_unetI/netI 0.0289
_diffrn_reflns_Laue_measured_fraction_full 0.961
_diffrn_reflns_Laue_measured_fraction_max 0.964
_diffrn_reflns_limit_h_max 7
_diffrn_reflns_limit_h_min -7
_diffrn_reflns_limit_k_max 10
_diffrn_reflns_limit_k_min -10
_diffrn_reflns_limit_l_max 15
_diffrn_reflns_limit_l_min -15
_diffrn_reflns_number 9842
_diffrn_reflns_point_group_measured_fraction_full 0.955
_diffrn_reflns_point_group_measured_fraction_max 0.957
_diffrn_reflns_theta_full 67.679
_diffrn_reflns_theta_max 67.474
_diffrn_reflns_theta_min 8.711
_exptl_absorpt_coefficient_mu 0.628
_exptl_absorpt_correction_T_max 0.7533
_exptl_absorpt_correction_T_min 0.5997
_exptl_absorpt_correction_type multi-scan
_exptl_absorpt_process_details sadabs
_exptl_crystal_colour colorless
_exptl_crystal_density_diffrn 1.259
_exptl_crystal_description prismatic
_exptl_crystal_F_000 280
_exptl_crystal_size_max 0.180
_exptl_crystal_size_mid 0.160
_exptl_crystal_size_min 0.140
_refine_diff_density_max 0.093
_refine_diff_density_min -0.082
_refine_diff_density_rms 0.019
_refine_ls_abs_structure_details
; 
 Flack x determined using 1075 quotients [(I+)-(I-)]/[(I+)+(I-)] 
 (Parsons and Flack (2004), Acta Cryst. A60, s61). 
;
_refine_ls_abs_structure_Flack 0.08(8)
_refine_ls_extinction_coef 0.098(15)
_refine_ls_extinction_expression Fc^*^=kFc[1+0.001xFc^2^\l^3^/sin(2\q)]^-1/4^
_refine_ls_extinction_method SHELXL
_refine_ls_goodness_of_fit_ref 1.036
_refine_ls_hydrogen_treatment constr
_refine_ls_matrix_type full
_refine_ls_number_parameters 183
_refine_ls_number_reflns 2399
_refine_ls_number_restraints 1
_refine_ls_restrained_S_all 1.036
_refine_ls_R_factor_all 0.0290
_refine_ls_R_factor_gt 0.0287
_refine_ls_shift/su_max 0.000
_refine_ls_shift/su_mean 0.000
_refine_ls_structure_factor_coef Fsqd
_refine_ls_weighting_details 'w=1/[\s^2^(Fo^2^)+(0.0363P)^2^+0.0600P] where P=(Fo^2^+2Fc^2^)/3'
_refine_ls_weighting_scheme calc
_refine_ls_wR_factor_gt 0.0733
_refine_ls_wR_factor_ref 0.0738
_reflns_Friedel_coverage 0.851
_reflns_Friedel_fraction_full 0.947
_reflns_Friedel_fraction_max 0.949
_reflns_number_gt 2379
_reflns_number_total 2399
_reflns_threshold_expression 'I > 2\s(I)'
_cod_data_source_file ja9b13117_si_006.cif
_cod_data_source_block cu_d8v19673_0m
_cod_depositor_comments
;Adding full bibliography for 4135012--4135016.cif.

 Adding full bibliography for 4135012--4135016.cif.
;
_cod_original_sg_symbol_H-M 'P 21'
_cod_database_code 4135014
_shelx_space_group_comment
; 
The symmetry employed for this shelxl refinement is uniquely defined 
by the following loop, which should always be used as a source of 
symmetry information in preference to the above space-group names. 
They are only intended as comments. 
;
_shelx_estimated_absorpt_t_min 0.895
_shelx_estimated_absorpt_t_max 0.917
_shelxl_version_number 2013-4

loop_
_space_group_symop_operation_xyz
'x, y, z'
'-x, y+1/2, -z'

loop_
_atom_site_label
_atom_site_type_symbol
_atom_site_fract_x
_atom_site_fract_y
_atom_site_fract_z
_atom_site_U_iso_or_equiv
_atom_site_adp_type
_atom_site_occupancy
_atom_site_site_symmetry_order
_atom_site_calc_flag
_atom_site_refinement_flags_posn
_atom_site_refinement_flags_adp
_atom_site_refinement_flags_occupancy
_atom_site_disorder_assembly
_atom_site_disorder_group
O1 O 0.4932(2) 0.39864(17) 0.13416(10) 0.0512(4) Uani 1 1 d . . . . .
N1 N 0.2084(2) 0.36391(18) 0.20724(12) 0.0420(4) Uani 1 1 d . . . . .
N2 N 0.4810(2) 0.19463(17) 0.37216(12) 0.0391(4) Uani 1 1 d . . . . .
C1 C 0.1003(3) 0.6289(2) 0.14441(14) 0.0420(4) Uani 1 1 d . . . . .
C2 C -0.0331(3) 0.6859(3) 0.20495(16) 0.0524(5) Uani 1 1 d . . . . .
H2 H -0.1267 0.6200 0.2290 0.063 Uiso 1 1 calc R U . . .
C3 C -0.0254(4) 0.8422(3) 0.22918(18) 0.0638(6) Uani 1 1 d . . . . .
H3 H -0.1148 0.8821 0.2695 0.077 Uiso 1 1 calc R U . . .
C4 C 0.1153(4) 0.9396(3) 0.19359(19) 0.0645(6) Uani 1 1 d . . . . .
H4 H 0.1206 1.0444 0.2108 0.077 Uiso 1 1 calc R U . . .
C5 C 0.2471(4) 0.8828(3) 0.13314(18) 0.0587(6) Uani 1 1 d . . . . .
H5 H 0.3410 0.9489 0.1095 0.070 Uiso 1 1 calc R U . . .
C6 C 0.2393(3) 0.7262(2) 0.10754(14) 0.0475(5) Uani 1 1 d . . . . .
C7 C 0.3621(4) 0.6389(3) 0.04085(18) 0.0598(6) Uani 1 1 d . . . . .
H7A H 0.5164 0.6598 0.0633 0.072 Uiso 1 1 calc R U . . .
H7B H 0.3114 0.6671 -0.0325 0.072 Uiso 1 1 calc R U . . .
C8 C 0.3143(3) 0.4688(3) 0.05790(14) 0.0511(5) Uani 1 1 d . . . . .
H8 H 0.2797 0.4109 -0.0083 0.061 Uiso 1 1 calc R U . . .
C9 C 0.1270(3) 0.4623(2) 0.11408(14) 0.0438(4) Uani 1 1 d . . . . .
H9 H -0.0064 0.4206 0.0685 0.053 Uiso 1 1 calc R U . . .
C10 C 0.4063(3) 0.34015(19) 0.21205(13) 0.0378(4) Uani 1 1 d . . . . .
C11 C 0.5637(3) 0.26025(19) 0.29733(13) 0.0366(4) Uani 1 1 d . . . . .
C12 C 0.7830(3) 0.2615(2) 0.30024(15) 0.0467(5) Uani 1 1 d . . . . .
H12 H 0.8338 0.3069 0.2464 0.056 Uiso 1 1 calc R U . . .
C13 C 0.9243(3) 0.1938(3) 0.38486(17) 0.0546(5) Uani 1 1 d . . . . .
H13 H 1.0727 0.1930 0.3894 0.066 Uiso 1 1 calc R U . . .
C14 C 0.8422(3) 0.1277(3) 0.46244(17) 0.0542(5) Uani 1 1 d . . . . .
H14 H 0.9349 0.0823 0.5205 0.065 Uiso 1 1 calc R U . . .
C15 C 0.6187(3) 0.1291(2) 0.45342(15) 0.0435(4) Uani 1 1 d . . . . .
C16 C 0.5219(4) 0.0614(3) 0.53744(17) 0.0563(5) Uani 1 1 d . . . . .
H16A H 0.6270 -0.0074 0.5811 0.068 Uiso 1 1 calc R U . . .
H16B H 0.3958 0.0000 0.5047 0.068 Uiso 1 1 calc R U . . .
C17 C 0.4556(4) 0.1836(3) 0.60576(17) 0.0637(6) Uani 1 1 d . . . . .
H17A H 0.3473 0.2496 0.5634 0.096 Uiso 1 1 calc R U . . .
H17B H 0.5799 0.2445 0.6387 0.096 Uiso 1 1 calc R U . . .
H17C H 0.3973 0.1344 0.6587 0.096 Uiso 1 1 calc R U . . .

loop_
_atom_site_aniso_label
_atom_site_aniso_U_11
_atom_site_aniso_U_22
_atom_site_aniso_U_33
_atom_site_aniso_U_23
_atom_site_aniso_U_13
_atom_site_aniso_U_12
O1 0.0523(7) 0.0643(9) 0.0428(7) 0.0113(6) 0.0225(6) 0.0096(6)
N1 0.0376(7) 0.0409(8) 0.0472(8) 0.0051(6) 0.0096(6) -0.0024(6)
N2 0.0391(7) 0.0367(7) 0.0438(8) 0.0019(6) 0.0141(6) 0.0005(6)
C1 0.0398(9) 0.0433(10) 0.0387(8) 0.0029(7) 0.0015(7) -0.0010(7)
C2 0.0492(10) 0.0511(11) 0.0577(11) 0.0024(9) 0.0144(9) 0.0000(9)
C3 0.0689(14) 0.0564(14) 0.0662(14) -0.0065(11) 0.0164(11) 0.0076(11)
C4 0.0734(14) 0.0441(11) 0.0686(14) -0.0042(10) 0.0023(11) -0.0006(10)
C5 0.0623(12) 0.0475(11) 0.0600(12) 0.0113(10) 0.0023(9) -0.0113(10)
C6 0.0471(10) 0.0513(12) 0.0408(9) 0.0109(8) 0.0040(7) -0.0015(8)
C7 0.0646(12) 0.0660(14) 0.0526(11) 0.0185(10) 0.0216(9) 0.0037(10)
C8 0.0604(12) 0.0587(12) 0.0345(8) 0.0016(8) 0.0122(8) 0.0063(9)
C9 0.0418(9) 0.0454(10) 0.0402(9) -0.0010(8) 0.0022(7) -0.0026(7)
C10 0.0415(9) 0.0372(9) 0.0375(8) -0.0026(7) 0.0146(7) -0.0034(7)
C11 0.0365(8) 0.0346(8) 0.0410(8) -0.0029(7) 0.0136(6) -0.0005(7)
C12 0.0412(9) 0.0506(10) 0.0522(10) 0.0002(9) 0.0192(8) -0.0006(8)
C13 0.0341(9) 0.0668(13) 0.0633(12) 0.0000(10) 0.0125(8) 0.0045(9)
C14 0.0454(10) 0.0614(12) 0.0530(11) 0.0064(10) 0.0061(8) 0.0095(9)
C15 0.0467(9) 0.0386(9) 0.0458(9) 0.0031(8) 0.0123(7) 0.0039(7)
C16 0.0603(12) 0.0555(12) 0.0541(11) 0.0173(9) 0.0157(10) 0.0036(9)
C17 0.0649(13) 0.0824(16) 0.0480(11) 0.0071(11) 0.0216(10) 0.0017(11)

loop_
_atom_type_symbol
_atom_type_description
_atom_type_scat_dispersion_real
_atom_type_scat_dispersion_imag
_atom_type_scat_source
C C 0.0181 0.0091 'International Tables Vol C Tables 4.2.6.8 and 6.1.1.4'
H H 0.0000 0.0000 'International Tables Vol C Tables 4.2.6.8 and 6.1.1.4'
N N 0.0311 0.0180 'International Tables Vol C Tables 4.2.6.8 and 6.1.1.4'
O O 0.0492 0.0322 'International Tables Vol C Tables 4.2.6.8 and 6.1.1.4'

loop_
_geom_angle_atom_site_label_1
_geom_angle_atom_site_label_2
_geom_angle_atom_site_label_3
_geom_angle
_geom_angle_site_symmetry_1
_geom_angle_site_symmetry_3
_geom_angle_publ_flag
C10 O1 C8 106.19(14) . . ?
C10 N1 C9 106.38(14) . . ?
C15 N2 C11 117.86(14) . . ?
C2 C1 C6 121.02(17) . . ?
C2 C1 C9 127.71(17) . . ?
C6 C1 C9 111.20(16) . . ?
C1 C2 C3 119.0(2) . . ?
C1 C2 H2 120.5 . . ?
C3 C2 H2 120.5 . . ?
C2 C3 C4 120.2(2) . . ?
C2 C3 H3 119.9 . . ?
C4 C3 H3 119.9 . . ?
C5 C4 C3 120.7(2) . . ?
C5 C4 H4 119.7 . . ?
C3 C4 H4 119.7 . . ?
C4 C5 C6 119.6(2) . . ?
C4 C5 H5 120.2 . . ?
C6 C5 H5 120.2 . . ?
C1 C6 C5 119.5(2) . . ?
C1 C6 C7 111.28(17) . . ?
C5 C6 C7 129.25(19) . . ?
C6 C7 C8 104.25(16) . . ?
C6 C7 H7A 110.9 . . ?
C8 C7 H7A 110.9 . . ?
C6 C7 H7B 110.9 . . ?
C8 C7 H7B 110.9 . . ?
H7A C7 H7B 108.9 . . ?
O1 C8 C7 110.55(18) . . ?
O1 C8 C9 102.73(14) . . ?
C7 C8 C9 107.98(17) . . ?
O1 C8 H8 111.7 . . ?
C7 C8 H8 111.7 . . ?
C9 C8 H8 111.7 . . ?
N1 C9 C1 111.54(14) . . ?
N1 C9 C8 105.06(14) . . ?
C1 C9 C8 103.83(15) . . ?
N1 C9 H9 112.0 . . ?
C1 C9 H9 112.0 . . ?
C8 C9 H9 112.0 . . ?
N1 C10 O1 118.60(16) . . ?
N1 C10 C11 126.73(15) . . ?
O1 C10 C11 114.60(14) . . ?
N2 C11 C12 123.35(16) . . ?
N2 C11 C10 115.94(14) . . ?
C12 C11 C10 120.65(15) . . ?
C13 C12 C11 118.36(17) . . ?
C13 C12 H12 120.8 . . ?
C11 C12 H12 120.8 . . ?
C14 C13 C12 118.90(17) . . ?
C14 C13 H13 120.6 . . ?
C12 C13 H13 120.6 . . ?
C13 C14 C15 119.49(18) . . ?
C13 C14 H14 120.3 . . ?
C15 C14 H14 120.3 . . ?
N2 C15 C14 122.03(17) . . ?
N2 C15 C16 116.55(16) . . ?
C14 C15 C16 121.39(18) . . ?
C15 C16 C17 112.77(19) . . ?
C15 C16 H16A 109.0 . . ?
C17 C16 H16A 109.0 . . ?
C15 C16 H16B 109.0 . . ?
C17 C16 H16B 109.0 . . ?
H16A C16 H16B 107.8 . . ?
C16 C17 H17A 109.5 . . ?
C16 C17 H17B 109.5 . . ?
H17A C17 H17B 109.5 . . ?
C16 C17 H17C 109.5 . . ?
H17A C17 H17C 109.5 . . ?
H17B C17 H17C 109.5 . . ?

loop_
_geom_bond_atom_site_label_1
_geom_bond_atom_site_label_2
_geom_bond_distance
_geom_bond_site_symmetry_2
_geom_bond_publ_flag
O1 C10 1.369(2) . ?
O1 C8 1.453(2) . ?
N1 C10 1.260(2) . ?
N1 C9 1.476(2) . ?
N2 C15 1.331(2) . ?
N2 C11 1.344(2) . ?
C1 C2 1.383(3) . ?
C1 C6 1.386(3) . ?
C1 C9 1.511(3) . ?
C2 C3 1.382(3) . ?
C2 H2 0.9300 . ?
C3 C4 1.386(3) . ?
C3 H3 0.9300 . ?
C4 C5 1.374(3) . ?
C4 H4 0.9300 . ?
C5 C6 1.389(3) . ?
C5 H5 0.9300 . ?
C6 C7 1.506(3) . ?
C7 C8 1.524(3) . ?
C7 H7A 0.9700 . ?
C7 H7B 0.9700 . ?
C8 C9 1.544(3) . ?
C8 H8 0.9800 . ?
C9 H9 0.9800 . ?
C10 C11 1.479(2) . ?
C11 C12 1.384(2) . ?
C12 C13 1.378(3) . ?
C12 H12 0.9300 . ?
C13 C14 1.374(3) . ?
C13 H13 0.9300 . ?
C14 C15 1.395(3) . ?
C14 H14 0.9300 . ?
C15 C16 1.503(3) . ?
C16 C17 1.507(4) . ?
C16 H16A 0.9700 . ?
C16 H16B 0.9700 . ?
C17 H17A 0.9600 . ?
C17 H17B 0.9600 . ?
C17 H17C 0.9600 . ?

loop_
_geom_torsion_atom_site_label_1
_geom_torsion_atom_site_label_2
_geom_torsion_atom_site_label_3
_geom_torsion_atom_site_label_4
_geom_torsion
_geom_torsion_site_symmetry_1
_geom_torsion_site_symmetry_2
_geom_torsion_site_symmetry_3
_geom_torsion_site_symmetry_4
_geom_torsion_publ_flag
C6 C1 C2 C3 -0.4(3) . . . . ?
C9 C1 C2 C3 176.25(19) . . . . ?
C1 C2 C3 C4 -0.4(3) . . . . ?
C2 C3 C4 C5 0.6(3) . . . . ?
C3 C4 C5 C6 -0.1(3) . . . . ?
C2 C1 C6 C5 1.0(3) . . . . ?
C9 C1 C6 C5 -176.21(17) . . . . ?
C2 C1 C6 C7 -178.14(17) . . . . ?
C9 C1 C6 C7 4.7(2) . . . . ?
C4 C5 C6 C1 -0.7(3) . . . . ?
C4 C5 C6 C7 178.2(2) . . . . ?
C1 C6 C7 C8 -10.5(2) . . . . ?
C5 C6 C7 C8 170.44(19) . . . . ?
C10 O1 C8 C7 123.47(16) . . . . ?
C10 O1 C8 C9 8.46(19) . . . . ?
C6 C7 C8 O1 -99.47(18) . . . . ?
C6 C7 C8 C9 12.2(2) . . . . ?
C10 N1 C9 C1 -103.71(18) . . . . ?
C10 N1 C9 C8 8.15(18) . . . . ?
C2 C1 C9 N1 -61.1(2) . . . . ?
C6 C1 C9 N1 115.83(16) . . . . ?
C2 C1 C9 C8 -173.75(17) . . . . ?
C6 C1 C9 C8 3.20(19) . . . . ?
O1 C8 C9 N1 -10.04(19) . . . . ?
C7 C8 C9 N1 -126.89(16) . . . . ?
O1 C8 C9 C1 107.20(16) . . . . ?
C7 C8 C9 C1 -9.7(2) . . . . ?
C9 N1 C10 O1 -3.0(2) . . . . ?
C9 N1 C10 C11 173.81(16) . . . . ?
C8 O1 C10 N1 -4.0(2) . . . . ?
C8 O1 C10 C11 178.88(15) . . . . ?
C15 N2 C11 C12 0.7(3) . . . . ?
C15 N2 C11 C10 -176.30(15) . . . . ?
N1 C10 C11 N2 6.4(2) . . . . ?
O1 C10 C11 N2 -176.69(14) . . . . ?
N1 C10 C11 C12 -170.63(18) . . . . ?
O1 C10 C11 C12 6.3(2) . . . . ?
N2 C11 C12 C13 -0.9(3) . . . . ?
C10 C11 C12 C13 175.94(18) . . . . ?
C11 C12 C13 C14 0.2(3) . . . . ?
C12 C13 C14 C15 0.6(3) . . . . ?
C11 N2 C15 C14 0.2(3) . . . . ?
C11 N2 C15 C16 178.06(16) . . . . ?
C13 C14 C15 N2 -0.8(3) . . . . ?
C13 C14 C15 C16 -178.6(2) . . . . ?
N2 C15 C16 C17 -74.8(2) . . . . ?
C14 C15 C16 C17 103.1(2) . . . . ?
